data_7211385
loop_
_publ_author_name
'Bia\/lo\'nska, Agata'
'Drabent, Krzysztof'
'Filipowicz, Barbara'
'Siczek, Mi\/losz'

_publ_section_title
;
 Reversible guest vapour sorption in breathing crystals of a discrete
 ionic binuclear Cu(i) complex
;
_journal_issue 46
_journal_name_full CrystEngComm
_journal_page_first 9859
_journal_paper_doi 10.1039/c3ce41461b
_journal_volume 15
_journal_year 2013
_chemical_formula_moiety 'C36 H28 Cl4 Cu2 N16, 2(Cl O4), 2(C8 H10)'
_chemical_formula_sum 'C52 H48 Cl6 Cu2 N16 O8'
_chemical_formula_weight 1364.84
_chemical_name_systematic
;
bis(\m~2~-4-(E)-(4-chlorobenzylidene)amino-4H-1,2,4-triazole)-bis((E)-4-(chlor
obenzylidene)amino-4H-1,2,4-triazole)-di-copper(i) diperchlorate p-xylene 
disolvate
;
_space_group_crystal_system monoclinic
_space_group_IT_number 14
_space_group_name_Hall '-P 2ybc'
_space_group_name_H-M_alt 'P 1 21/c 1'
_symmetry_space_group_name_Hall '-P 2ybc'
_symmetry_space_group_name_H-M 'P 1 21/c 1'
_atom_sites_solution_hydrogens geom
_audit_creation_method SHELXL-2013
_cell_angle_alpha 90
_cell_angle_beta 91.75(3)
_cell_angle_gamma 90
_cell_formula_units_Z 2
_cell_length_a 6.946(2)
_cell_length_b 18.278(3)
_cell_length_c 22.450(4)
_cell_measurement_reflns_used 6479
_cell_measurement_temperature 100(2)
_cell_measurement_theta_max 28.7776
_cell_measurement_theta_min 2.8672
_cell_volume 2848.9(11)
_computing_cell_refinement
;
CrysAlisPro, Agilent Technologies,
Version 1.171.36.21 (release 14-08-2012 CrysAlis171 .NET)
(compiled Sep 14 2012,17:21:16)
;
_computing_data_collection
;
CrysAlisPro, Agilent Technologies,
Version 1.171.36.21 (release 14-08-2012 CrysAlis171 .NET)
(compiled Sep 14 2012,17:21:16)
;
_computing_data_reduction
;
CrysAlisPro, Agilent Technologies,
Version 1.171.36.21 (release 14-08-2012 CrysAlis171 .NET)
(compiled Sep 14 2012,17:21:16)
;
_computing_structure_refinement 'SHELXL-2013 (Sheldrick, 2013)'
_computing_structure_solution
;
SHELXL-97 (Sheldrick, G. M. (2008). <i>Acta Cryst.</i> <b>A64</b>, 112-122.)
;
_diffrn_ambient_temperature 100(2)
_diffrn_measured_fraction_theta_full 0.999
_diffrn_measured_fraction_theta_max 0.999
_diffrn_measurement_device_type 'Xcalibur, Sapphire2, large Be window'
_diffrn_radiation_monochromator graphite
_diffrn_radiation_source 'Enhance (Mo) X-ray Source'
_diffrn_radiation_type MoK\a
_diffrn_radiation_wavelength 0.71073
_diffrn_reflns_av_R_equivalents 0.0836
_diffrn_reflns_av_unetI/netI 0.1033
_diffrn_reflns_Laue_measured_fraction_full 0.999
_diffrn_reflns_Laue_measured_fraction_max 0.999
_diffrn_reflns_limit_h_max 8
_diffrn_reflns_limit_h_min -8
_diffrn_reflns_limit_k_max 23
_diffrn_reflns_limit_k_min -23
_diffrn_reflns_limit_l_max 28
_diffrn_reflns_limit_l_min -26
_diffrn_reflns_number 24142
_diffrn_reflns_point_group_measured_fraction_full 0.999
_diffrn_reflns_point_group_measured_fraction_max 0.999
_diffrn_reflns_theta_full 25.242
_diffrn_reflns_theta_max 26.998
_diffrn_reflns_theta_min 2.875
_exptl_absorpt_coefficient_mu 1.097
_exptl_absorpt_correction_T_max 0.940
_exptl_absorpt_correction_T_min 0.849
_exptl_absorpt_correction_type analytical
_exptl_absorpt_process_details
;
CrysAlis RED, Oxford Diffraction Ltd.,
Version 1.171.33.52 (release 06-11-2009 CrysAlis171 .NET)
(compiled Nov  6 2009,16:24:50)
Analytical numeric absorption correction using a multifaceted crystal
            model based on expressions derived by R.C. Clark & J.S. Reid.
(Clark, R. C. & Reid, J. S. (1995). Acta Cryst. A51, 887-897)
;
_exptl_crystal_colour colorless
_exptl_crystal_density_diffrn 1.591
_exptl_crystal_description needle
_exptl_crystal_F_000 1392
_exptl_crystal_size_max 0.19
_exptl_crystal_size_mid 0.09
_exptl_crystal_size_min 0.07
_refine_diff_density_max 0.425
_refine_diff_density_min -0.309
_refine_diff_density_rms 0.075
_refine_ls_extinction_method none
_refine_ls_goodness_of_fit_ref 0.847
_refine_ls_hydrogen_treatment constr
_refine_ls_matrix_type full
_refine_ls_number_parameters 408
_refine_ls_number_reflns 6207
_refine_ls_number_restraints 30
_refine_ls_restrained_S_all 0.849
_refine_ls_R_factor_all 0.1048
_refine_ls_R_factor_gt 0.0393
_refine_ls_shift/su_max 0.001
_refine_ls_shift/su_mean 0.000
_refine_ls_structure_factor_coef Fsqd
_refine_ls_weighting_details
;
 w=1/[\s^2^(Fo^2^)+(0.0315P)^2^]
 where P=(Fo^2^+2Fc^2^)/3
;
_refine_ls_weighting_scheme calc
_refine_ls_wR_factor_gt 0.0652
_refine_ls_wR_factor_ref 0.0768
_reflns_Friedel_coverage 0.000
_reflns_number_gt 3370
_reflns_number_total 6207
_reflns_threshold_expression 'I > 2\s(I)'
_cod_data_source_file c3ce41461b.txt
_cod_data_source_block 1-p-C8H10
_cod_database_code 7211385
_shelx_space_group_comment
;
The symmetry employed for this shelxl refinement is uniquely defined
by the following loop, which should always be used as a source of
symmetry information in preference to the above space-group names.
They are only intended as comments.
;

loop_
_space_group_symop_operation_xyz
'x, y, z'
'-x, y+1/2, -z+1/2'
'-x, -y, -z'
'x, -y-1/2, z-1/2'

loop_
_atom_site_label
_atom_site_type_symbol
_atom_site_fract_x
_atom_site_fract_y
_atom_site_fract_z
_atom_site_U_iso_or_equiv
_atom_site_adp_type
_atom_site_occupancy
_atom_site_site_symmetry_order
_atom_site_calc_flag
_atom_site_refinement_flags_posn
_atom_site_refinement_flags_adp
_atom_site_refinement_flags_occupancy
_atom_site_disorder_assembly
_atom_site_disorder_group
Cu Cu 0.46468(5) 0.92811(2) 0.04981(2) 0.02658(11) Uani 1 1 d . . . . .
Cl1 Cl 0.32456(13) 0.95646(5) 0.27809(4) 0.0422(2) Uani 1 1 d . . . . .
O1 O 0.3986(4) 1.02139(12) 0.30429(11) 0.0604(7) Uani 1 1 d . . . . .
O2 O 0.2004(8) 0.9654(4) 0.2263(2) 0.0553(16) Uani 0.723(10) 1 d . U P A 1
O3 O 0.2115(8) 0.9165(3) 0.32308(19) 0.0449(13) Uani 0.723(10) 1 d . U P A 1
O4 O 0.4788(6) 0.9092(3) 0.2624(3) 0.0649(19) Uani 0.723(10) 1 d . . P A 1
O21 O 0.1629(18) 0.9947(7) 0.2486(6) 0.040(3) Uani 0.277(10) 1 d . U P A 2
O31 O 0.297(2) 0.8992(7) 0.3074(7) 0.055(3) Uani 0.277(10) 1 d . U P A 2
O41 O 0.4698(16) 0.9472(7) 0.2285(6) 0.062(4) Uani 0.277(10) 1 d . U P A 2
N1 N 0.3944(3) 1.02683(12) 0.06986(10) 0.0237(6) Uani 1 1 d . . . . .
N2 N 0.4088(3) 1.08455(12) 0.02912(10) 0.0238(6) Uani 1 1 d . . . . .
N3 N 0.3108(3) 1.12846(12) 0.11375(10) 0.0231(6) Uani 1 1 d . . . . .
N4 N 0.2591(3) 1.18350(12) 0.15379(10) 0.0252(6) Uani 1 1 d . . . . .
C1 C 0.2355(4) 1.16256(16) 0.20745(13) 0.0263(7) Uani 1 1 d . . . . .
H1 H 0.2489 1.1122 0.2172 0.032 Uiso 1 1 calc R U . . .
C2 C 0.1883(4) 1.21500(16) 0.25395(13) 0.0244(7) Uani 1 1 d . . . . .
C3 C 0.1666(4) 1.28959(16) 0.24184(13) 0.0291(7) Uani 1 1 d . . . . .
H3 H 0.1785 1.3071 0.2023 0.035 Uiso 1 1 calc R U . . .
C4 C 0.1280(4) 1.33798(17) 0.28712(14) 0.0324(8) Uani 1 1 d . . . . .
H4 H 0.1146 1.3888 0.2791 0.039 Uiso 1 1 calc R U . . .
C5 C 0.1093(4) 1.31125(18) 0.34438(13) 0.0312(8) Uani 1 1 d . . . . .
Cl5 Cl 0.06670(12) 1.37240(5) 0.40197(4) 0.0411(2) Uani 1 1 d . . . . .
C6 C 0.1251(4) 1.23765(17) 0.35747(14) 0.0313(8) Uani 1 1 d . . . . .
H6 H 0.1094 1.2201 0.3969 0.038 Uiso 1 1 calc R U . . .
C7 C 0.1647(4) 1.19015(17) 0.31136(13) 0.0283(7) Uani 1 1 d . . . . .
H7 H 0.1758 1.1393 0.3194 0.034 Uiso 1 1 calc R U . . .
C8 C 0.3348(4) 1.05493(15) 0.11995(13) 0.0249(7) Uani 1 1 d . . . . .
H8 H 0.3118 1.0279 0.1552 0.030 Uiso 1 1 calc R U . . .
C9 C 0.3579(4) 1.14410(16) 0.05722(13) 0.0252(7) Uani 1 1 d . . . . .
H9 H 0.3547 1.1917 0.0402 0.030 Uiso 1 1 calc R U . . .
N11 N 0.4357(3) 0.83396(13) 0.08708(10) 0.0258(6) Uani 1 1 d . . . . .
N12 N 0.4602(4) 0.76819(13) 0.05610(11) 0.0330(6) Uani 1 1 d . . . . .
N13 N 0.3817(3) 0.74455(13) 0.14842(10) 0.0258(6) Uani 1 1 d . . . . .
N14 N 0.3356(3) 0.69985(13) 0.19622(11) 0.0273(6) Uani 1 1 d . . . . .
C11 C 0.3146(4) 0.73140(16) 0.24606(13) 0.0273(7) Uani 1 1 d . . . . .
H11 H 0.3321 0.7828 0.2495 0.033 Uiso 1 1 calc R U . . .
C12 C 0.2636(4) 0.68825(16) 0.29819(13) 0.0248(7) Uani 1 1 d . . . . .
C13 C 0.2395(4) 0.61279(16) 0.29524(13) 0.0277(7) Uani 1 1 d . . . . .
H13 H 0.2567 0.5879 0.2587 0.033 Uiso 1 1 calc R U . . .
C14 C 0.1907(4) 0.57409(17) 0.34518(13) 0.0272(7) Uani 1 1 d . . . . .
H14 H 0.1730 0.5226 0.3432 0.033 Uiso 1 1 calc R U . . .
C15 C 0.1677(4) 0.61115(17) 0.39832(13) 0.0266(7) Uani 1 1 d . . . . .
Cl15 Cl 0.10630(10) 0.56228(4) 0.46149(3) 0.03061(19) Uani 1 1 d . . . . .
C16 C 0.1909(4) 0.68591(16) 0.40263(13) 0.0269(7) Uani 1 1 d . . . . .
H16 H 0.1740 0.7106 0.4393 0.032 Uiso 1 1 calc R U . . .
C17 C 0.2395(4) 0.72399(16) 0.35200(13) 0.0275(7) Uani 1 1 d . . . . .
H17 H 0.2568 0.7755 0.3541 0.033 Uiso 1 1 calc R U . . .
C18 C 0.3911(4) 0.81828(16) 0.14155(13) 0.0273(7) Uani 1 1 d . . . . .
H18 H 0.3685 0.8532 0.1719 0.033 Uiso 1 1 calc R U . . .
C19 C 0.4270(4) 0.71691(17) 0.09478(13) 0.0335(8) Uani 1 1 d . . . . .
H19 H 0.4339 0.6661 0.0863 0.040 Uiso 1 1 calc R U . . .
C21 C 0.0064(5) 1.07066(17) 0.44143(14) 0.0362(8) Uani 1 1 d . . . . .
C22 C -0.0472(5) 1.11442(19) 0.48832(16) 0.0460(9) Uani 1 1 d . . . . .
H22 H -0.1785 1.1281 0.4911 0.055 Uiso 1 1 calc R U . . .
C23 C 0.0841(5) 1.13880(18) 0.53120(16) 0.0453(9) Uani 1 1 d . . . . .
H23 H 0.0413 1.1685 0.5629 0.054 Uiso 1 1 calc R U . . .
C24 C 0.2758(5) 1.12081(18) 0.52889(15) 0.0421(9) Uani 1 1 d . . . . .
C25 C 0.3315(5) 1.07680(17) 0.48199(15) 0.0385(8) Uani 1 1 d . . . . .
H25 H 0.4629 1.0631 0.4793 0.046 Uiso 1 1 calc R U . . .
C26 C 0.2001(5) 1.05260(16) 0.43925(15) 0.0395(9) Uani 1 1 d . . . . .
H26 H 0.2430 1.0229 0.4076 0.047 Uiso 1 1 calc R U . . .
C27 C -0.1351(5) 1.04387(18) 0.39411(15) 0.0481(10) Uani 1 1 d . . . . .
H27A H -0.1726 1.0846 0.3678 0.072 Uiso 1 1 calc R U . . .
H27B H -0.2496 1.0243 0.4130 0.072 Uiso 1 1 calc R U . . .
H27C H -0.0752 1.0053 0.3707 0.072 Uiso 1 1 calc R U . . .
C28 C 0.4214(5) 1.1453(2) 0.57589(16) 0.0599(11) Uani 1 1 d . . . . .
H28A H 0.3575 1.1755 0.6054 0.090 Uiso 1 1 calc R U . . .
H28B H 0.5225 1.1739 0.5572 0.090 Uiso 1 1 calc R U . . .
H28C H 0.4788 1.1023 0.5956 0.090 Uiso 1 1 calc R U . . .

loop_
_atom_site_aniso_label
_atom_site_aniso_U_11
_atom_site_aniso_U_22
_atom_site_aniso_U_33
_atom_site_aniso_U_23
_atom_site_aniso_U_13
_atom_site_aniso_U_12
Cu 0.0314(2) 0.0234(2) 0.0251(2) 0.00031(18) 0.00438(16) 0.00001(19)
Cl1 0.0560(6) 0.0387(5) 0.0316(5) -0.0039(4) -0.0024(4) 0.0054(5)
O1 0.077(2) 0.0376(15) 0.0673(18) -0.0179(13) 0.0162(15) -0.0159(14)
O2 0.059(3) 0.074(4) 0.033(3) 0.023(2) -0.010(2) -0.024(3)
O3 0.066(3) 0.039(3) 0.030(2) 0.0096(18) 0.013(2) -0.001(2)
O4 0.060(3) 0.056(3) 0.080(4) -0.030(3) 0.015(3) 0.016(2)
O21 0.039(5) 0.041(6) 0.041(6) 0.010(4) -0.002(5) 0.003(4)
O31 0.080(7) 0.036(5) 0.049(6) 0.025(5) -0.004(5) -0.009(5)
O41 0.072(6) 0.052(7) 0.062(7) -0.006(5) 0.003(5) 0.012(5)
N1 0.0258(15) 0.0235(14) 0.0222(14) 0.0024(11) 0.0062(11) 0.0018(11)
N2 0.0254(14) 0.0196(14) 0.0264(14) 0.0025(11) 0.0010(11) -0.0012(11)
N3 0.0263(14) 0.0229(15) 0.0203(14) -0.0021(11) 0.0022(11) -0.0007(11)
N4 0.0283(15) 0.0247(14) 0.0228(15) -0.0072(11) 0.0048(11) -0.0002(11)
C1 0.0250(18) 0.0257(18) 0.0281(19) -0.0020(14) 0.0012(14) -0.0006(14)
C2 0.0180(17) 0.0289(18) 0.0263(18) -0.0031(14) 0.0009(13) 0.0006(14)
C3 0.0327(19) 0.0297(19) 0.0253(18) -0.0022(14) 0.0050(15) 0.0006(15)
C4 0.035(2) 0.0256(18) 0.036(2) -0.0086(15) 0.0011(16) -0.0008(15)
C5 0.0266(19) 0.036(2) 0.031(2) -0.0128(15) 0.0016(15) -0.0023(15)
Cl5 0.0386(5) 0.0445(5) 0.0405(5) -0.0202(4) 0.0044(4) 0.0013(4)
C6 0.0296(19) 0.039(2) 0.0253(18) -0.0027(15) 0.0036(15) -0.0030(15)
C7 0.0256(18) 0.0306(18) 0.0290(19) -0.0020(15) 0.0043(14) 0.0032(14)
C8 0.0264(17) 0.0252(19) 0.0235(17) 0.0010(13) 0.0040(14) -0.0024(14)
C9 0.0241(17) 0.0256(18) 0.0258(18) -0.0016(14) 0.0022(14) -0.0009(14)
N11 0.0296(15) 0.0256(15) 0.0225(15) -0.0003(11) 0.0059(12) 0.0033(11)
N12 0.0456(17) 0.0260(15) 0.0276(15) -0.0013(13) 0.0058(13) -0.0015(14)
N13 0.0270(15) 0.0266(15) 0.0239(15) 0.0034(12) 0.0044(12) -0.0027(12)
N14 0.0310(16) 0.0264(15) 0.0248(15) 0.0067(12) 0.0036(12) -0.0018(12)
C11 0.0244(18) 0.0284(18) 0.0292(19) 0.0032(15) -0.0002(14) -0.0001(14)
C12 0.0230(17) 0.0268(18) 0.0245(18) 0.0041(14) 0.0001(13) 0.0006(14)
C13 0.0307(19) 0.0263(18) 0.0263(18) 0.0008(14) 0.0020(14) 0.0019(14)
C14 0.0301(18) 0.0195(16) 0.0318(18) 0.0013(15) -0.0003(14) -0.0001(15)
C15 0.0214(17) 0.0307(19) 0.0278(18) 0.0073(14) 0.0019(14) 0.0002(14)
Cl15 0.0320(4) 0.0324(5) 0.0276(4) 0.0076(3) 0.0035(3) -0.0015(4)
C16 0.0268(18) 0.0286(18) 0.0252(18) 0.0000(14) 0.0016(14) 0.0005(14)
C17 0.0235(18) 0.0271(18) 0.0319(19) 0.0034(15) -0.0018(14) 0.0010(14)
C18 0.0308(19) 0.0258(18) 0.0256(18) 0.0012(14) 0.0037(14) 0.0026(14)
C19 0.050(2) 0.0219(18) 0.0288(19) -0.0012(15) 0.0066(16) -0.0048(16)
C21 0.044(2) 0.0302(18) 0.035(2) 0.0078(16) 0.0059(16) 0.0054(18)
C22 0.047(2) 0.048(2) 0.043(2) 0.0051(18) 0.0100(19) 0.0186(19)
C23 0.057(3) 0.038(2) 0.041(2) -0.0031(17) 0.003(2) 0.0180(19)
C24 0.053(2) 0.031(2) 0.042(2) 0.0037(17) 0.0036(19) 0.0054(18)
C25 0.039(2) 0.035(2) 0.043(2) 0.0069(17) 0.0100(17) 0.0046(17)
C26 0.050(2) 0.031(2) 0.038(2) 0.0035(16) 0.0131(18) 0.0024(17)
C27 0.055(2) 0.043(2) 0.047(2) 0.0053(18) 0.0024(19) 0.0056(18)
C28 0.068(3) 0.048(2) 0.062(3) -0.005(2) -0.011(2) 0.007(2)

loop_
_atom_type_symbol
_atom_type_description
_atom_type_scat_dispersion_real
_atom_type_scat_dispersion_imag
_atom_type_scat_source
C C 0.0033 0.0016 'International Tables Vol C Tables 4.2.6.8 and 6.1.1.4'
H H 0.0000 0.0000 'International Tables Vol C Tables 4.2.6.8 and 6.1.1.4'
N N 0.0061 0.0033 'International Tables Vol C Tables 4.2.6.8 and 6.1.1.4'
O O 0.0106 0.0060 'International Tables Vol C Tables 4.2.6.8 and 6.1.1.4'
Cl Cl 0.1484 0.1585 'International Tables Vol C Tables 4.2.6.8 and 6.1.1.4'
Cu Cu 0.3201 1.2651 'International Tables Vol C Tables 4.2.6.8 and 6.1.1.4'

loop_
_geom_angle_atom_site_label_1
_geom_angle_atom_site_label_2
_geom_angle_atom_site_label_3
_geom_angle
_geom_angle_site_symmetry_3
N1 Cu N11 134.80(10) .
N1 Cu N2 115.69(9) 3_675
N11 Cu N2 109.48(9) 3_675
O31 Cl1 O1 122.8(7) .
O1 Cl1 O4 110.1(2) .
O1 Cl1 O2 116.3(3) .
O4 Cl1 O2 107.8(3) .
O31 Cl1 O21 120.5(9) .
O1 Cl1 O21 92.9(6) .
O1 Cl1 O3 108.8(2) .
O4 Cl1 O3 106.6(3) .
O2 Cl1 O3 106.8(3) .
O31 Cl1 O41 113.8(7) .
O1 Cl1 O41 99.0(4) .
O21 Cl1 O41 103.7(6) .
C8 N1 N2 107.1(2) .
C8 N1 Cu 130.9(2) .
N2 N1 Cu 121.93(18) .
C9 N2 N1 106.6(2) .
C9 N2 Cu 130.5(2) 3_675
N1 N2 Cu 121.93(17) 3_675
C9 N3 C8 105.8(2) .
C9 N3 N4 121.6(2) .
C8 N3 N4 132.5(2) .
C1 N4 N3 115.6(2) .
N4 C1 C2 120.9(3) .
N4 C1 H1 119.5 .
C2 C1 H1 119.5 .
C7 C2 C3 119.2(3) .
C7 C2 C1 119.1(3) .
C3 C2 C1 121.7(3) .
C4 C3 C2 120.3(3) .
C4 C3 H3 119.9 .
C2 C3 H3 119.9 .
C3 C4 C5 118.9(3) .
C3 C4 H4 120.5 .
C5 C4 H4 120.5 .
C6 C5 C4 122.2(3) .
C6 C5 Cl5 118.8(2) .
C4 C5 Cl5 119.1(3) .
C5 C6 C7 117.9(3) .
C5 C6 H6 121.1 .
C7 C6 H6 121.1 .
C2 C7 C6 121.6(3) .
C2 C7 H7 119.2 .
C6 C7 H7 119.2 .
N1 C8 N3 109.8(2) .
N1 C8 H8 125.1 .
N3 C8 H8 125.1 .
N2 C9 N3 110.6(3) .
N2 C9 H9 124.7 .
N3 C9 H9 124.7 .
C18 N11 N12 108.3(2) .
C18 N11 Cu 129.4(2) .
N12 N11 Cu 122.31(17) .
C19 N12 N11 105.0(2) .
C19 N13 C18 104.9(2) .
C19 N13 N14 122.1(2) .
C18 N13 N14 133.0(2) .
C11 N14 N13 116.5(2) .
N14 C11 C12 119.8(3) .
N14 C11 H11 120.1 .
C12 C11 H11 120.1 .
C17 C12 C13 119.4(3) .
C17 C12 C11 118.7(3) .
C13 C12 C11 121.9(3) .
C14 C13 C12 120.2(3) .
C14 C13 H13 119.9 .
C12 C13 H13 119.9 .
C13 C14 C15 119.2(3) .
C13 C14 H14 120.4 .
C15 C14 H14 120.4 .
C16 C15 C14 121.9(3) .
C16 C15 Cl15 118.8(2) .
C14 C15 Cl15 119.2(2) .
C15 C16 C17 118.2(3) .
C15 C16 H16 120.9 .
C17 C16 H16 120.9 .
C16 C17 C12 121.1(3) .
C16 C17 H17 119.4 .
C12 C17 H17 119.4 .
N11 C18 N13 109.8(3) .
N11 C18 H18 125.1 .
N13 C18 H18 125.1 .
N12 C19 N13 112.1(3) .
N12 C19 H19 124.0 .
N13 C19 H19 124.0 .
C22 C21 C26 116.7(3) .
C22 C21 C27 122.7(3) .
C26 C21 C27 120.7(3) .
C23 C22 C21 122.0(3) .
C23 C22 H22 119.0 .
C21 C22 H22 119.0 .
C24 C23 C22 121.1(3) .
C24 C23 H23 119.4 .
C22 C23 H23 119.4 .
C23 C24 C25 117.4(3) .
C23 C24 C28 122.2(3) .
C25 C24 C28 120.4(3) .
C26 C25 C24 121.4(3) .
C26 C25 H25 119.3 .
C24 C25 H25 119.3 .
C25 C26 C21 121.4(3) .
C25 C26 H26 119.3 .
C21 C26 H26 119.3 .
C21 C27 H27A 109.5 .
C21 C27 H27B 109.5 .
H27A C27 H27B 109.5 .
C21 C27 H27C 109.5 .
H27A C27 H27C 109.5 .
H27B C27 H27C 109.5 .
C24 C28 H28A 109.5 .
C24 C28 H28B 109.5 .
H28A C28 H28B 109.5 .
C24 C28 H28C 109.5 .
H28A C28 H28C 109.5 .
H28B C28 H28C 109.5 .

loop_
_geom_bond_atom_site_label_1
_geom_bond_atom_site_label_2
_geom_bond_distance
_geom_bond_site_symmetry_2
Cu N1 1.926(2) .
Cu N11 1.927(2) .
Cu N2 2.015(2) 3_675
Cl1 O31 1.254(12) .
Cl1 O1 1.414(2) .
Cl1 O4 1.428(4) .
Cl1 O2 1.436(5) .
Cl1 O21 1.464(12) .
Cl1 O3 1.489(5) .
Cl1 O41 1.535(12) .
N1 C8 1.315(3) .
N1 N2 1.402(3) .
N2 C9 1.312(3) .
N2 Cu 2.015(2) 3_675
N3 C9 1.351(3) .
N3 C8 1.361(3) .
N3 N4 1.403(3) .
N4 C1 1.279(3) .
C1 C2 1.462(4) .
C1 H1 0.9500 .
C2 C7 1.381(4) .
C2 C3 1.397(4) .
C3 C4 1.380(4) .
C3 H3 0.9500 .
C4 C5 1.385(4) .
C4 H4 0.9500 .
C5 C6 1.381(4) .
C5 Cl5 1.741(3) .
C6 C7 1.385(4) .
C6 H6 0.9500 .
C7 H7 0.9500 .
C8 H8 0.9500 .
C9 H9 0.9500 .
N11 C18 1.303(3) .
N11 N12 1.402(3) .
N12 C19 1.303(3) .
N13 C19 1.352(3) .
N13 C18 1.358(3) .
N13 N14 1.394(3) .
N14 C11 1.271(3) .
C11 C12 1.464(4) .
C11 H11 0.9500 .
C12 C17 1.388(4) .
C12 C13 1.391(4) .
C13 C14 1.377(4) .
C13 H13 0.9500 .
C14 C15 1.385(4) .
C14 H14 0.9500 .
C15 C16 1.379(4) .
C15 Cl15 1.740(3) .
C16 C17 1.384(4) .
C16 H16 0.9500 .
C17 H17 0.9500 .
C18 H18 0.9500 .
C19 H19 0.9500 .
C21 C22 1.382(4) .
C21 C26 1.387(4) .
C21 C27 1.507(4) .
C22 C23 1.380(4) .
C22 H22 0.9500 .
C23 C24 1.374(4) .
C23 H23 0.9500 .
C24 C25 1.389(4) .
C24 C28 1.507(5) .
C25 C26 1.377(4) .
C25 H25 0.9500 .
C26 H26 0.9500 .
C27 H27A 0.9800 .
C27 H27B 0.9800 .
C27 H27C 0.9800 .
C28 H28A 0.9800 .
C28 H28B 0.9800 .
C28 H28C 0.9800 .

loop_
_geom_torsion_atom_site_label_1
_geom_torsion_atom_site_label_2
_geom_torsion_atom_site_label_3
_geom_torsion_atom_site_label_4
_geom_torsion
_geom_torsion_site_symmetry_1
_geom_torsion_site_symmetry_4
C8 N1 N2 C9 0.3(3) . .
Cu N1 N2 C9 -177.54(18) . .
C8 N1 N2 Cu 169.91(18) . 3_675
Cu N1 N2 Cu -8.0(3) . 3_675
C9 N3 N4 C1 -173.6(3) . .
C8 N3 N4 C1 2.9(4) . .
N3 N4 C1 C2 177.8(2) . .
N4 C1 C2 C7 -179.8(3) . .
N4 C1 C2 C3 0.2(4) . .
C7 C2 C3 C4 2.0(4) . .
C1 C2 C3 C4 -177.9(3) . .
C2 C3 C4 C5 -0.7(4) . .
C3 C4 C5 C6 -1.0(5) . .
C3 C4 C5 Cl5 178.4(2) . .
C4 C5 C6 C7 1.2(4) . .
Cl5 C5 C6 C7 -178.1(2) . .
C3 C2 C7 C6 -1.8(4) . .
C1 C2 C7 C6 178.2(3) . .
C5 C6 C7 C2 0.2(4) . .
N2 N1 C8 N3 -0.4(3) . .
Cu N1 C8 N3 177.24(18) . .
C9 N3 C8 N1 0.3(3) . .
N4 N3 C8 N1 -176.6(3) . .
N1 N2 C9 N3 -0.2(3) . .
Cu N2 C9 N3 -168.53(18) 3_675 .
C8 N3 C9 N2 0.0(3) . .
N4 N3 C9 N2 177.3(2) . .
C18 N11 N12 C19 0.3(3) . .
Cu N11 N12 C19 -179.1(2) . .
C19 N13 N14 C11 173.1(3) . .
C18 N13 N14 C11 -8.0(4) . .
N13 N14 C11 C12 179.2(2) . .
N14 C11 C12 C17 -179.4(3) . .
N14 C11 C12 C13 0.9(4) . .
C17 C12 C13 C14 0.5(4) . .
C11 C12 C13 C14 -179.7(3) . .
C12 C13 C14 C15 -0.6(4) . .
C13 C14 C15 C16 0.5(4) . .
C13 C14 C15 Cl15 -179.9(2) . .
C14 C15 C16 C17 -0.3(4) . .
Cl15 C15 C16 C17 -180.0(2) . .
C15 C16 C17 C12 0.3(4) . .
C13 C12 C17 C16 -0.4(4) . .
C11 C12 C17 C16 179.9(3) . .
N12 N11 C18 N13 -0.9(3) . .
Cu N11 C18 N13 178.49(18) . .
C19 N13 C18 N11 1.1(3) . .
N14 N13 C18 N11 -178.0(3) . .
N11 N12 C19 N13 0.4(3) . .
C18 N13 C19 N12 -0.9(3) . .
N14 N13 C19 N12 178.3(2) . .
C26 C21 C22 C23 -0.4(5) . .
C27 C21 C22 C23 -179.7(3) . .
C21 C22 C23 C24 0.4(5) . .
C22 C23 C24 C25 -0.4(5) . .
C22 C23 C24 C28 -178.6(3) . .
C23 C24 C25 C26 0.5(5) . .
C28 C24 C25 C26 178.6(3) . .
C24 C25 C26 C21 -0.5(5) . .
C22 C21 C26 C25 0.4(5) . .
C27 C21 C26 C25 179.8(3) . .
